data_7039145
loop_
_publ_author_name
'Wilke, Manuel'
'Buzanich, Ana Guilherme'
'Reinholz, Uwe'
'Rademann, Klaus'
'Emmerling, Franziska'

_publ_section_title
;
 The structure and in situ synthesis investigation of isomorphic
 mononuclear molecular metal phenylphosphonates.
;
_journal_issue 23
_journal_name_full 'Dalton transactions (Cambridge, England : 2003)'
_journal_page_first 9460
_journal_page_last 9467
_journal_paper_doi 10.1039/c6dt00787b
_journal_volume 45
_journal_year 2016
_chemical_compound_source 'mechanochemical synthesis'
_chemical_formula_moiety 'C24 H30 Co O14 P4'
_chemical_formula_sum 'C24 H30 Co O14 P4'
_chemical_formula_weight 725.32
_chemical_name_common 'Cobalt(II)-tetraphenylphosphonate dihydrate'
_chemical_name_mineral CoPhP4
_space_group_IT_number 2
_symmetry_cell_setting triclinic
_symmetry_Int_Tables_number 2
_symmetry_space_group_name_Hall '-P 1'
_symmetry_space_group_name_H-M 'P -1'
_audit_update_record
;
2016-02-12 deposited with the CCDC.
2016-04-28 downloaded from the CCDC.
;
_cell_angle_alpha 91.772(3)
_cell_angle_beta 99.124(5)
_cell_angle_gamma 97.924(5)
_cell_formula_units_Z 1
_cell_length_a 16.0807(8)
_cell_length_b 7.6539(3)
_cell_length_c 6.1377(2)
_cell_measurement_temperature 293
_cell_volume 737.67(5)
_diffrn_ambient_temperature 293
_diffrn_measurement_device_type 'insertion device'
_diffrn_radiation_monochromator 'Silicon Double Crystal'
_diffrn_radiation_probe x-ray
_diffrn_radiation_source 'MS-Powder beamline PSI'
_diffrn_radiation_type Synchrotron
_diffrn_radiation_wavelength 1.000
_exptl_crystal_colour lilac
_exptl_crystal_density_diffrn 1.633
_exptl_crystal_description block
_pd_proc_2theta_range_inc 0.009
_pd_proc_2theta_range_max 50
_pd_proc_2theta_range_min 2
_pd_proc_info_excluded_regions none
_pd_proc_ls_prof_wR_factor 6.04
_pd_proc_number_of_points 21236
_pd_spec_mounting '0.5 mm glass capillary'
_pd_spec_mount_mode transmission
_pd_spec_shape cylinder
_pd_spec_size_axial 10
_pd_spec_size_equat 0.5
_pd_spec_size_thick 0.5
_refine_ls_goodness_of_fit_all 2.29
_refine_ls_R_I_factor 2.63
_cod_data_source_file c6dt00787b2.cif
_cod_data_source_block CoPhP4
_cod_depositor_comments 'Adding full bibliography for 7039145--7039147.cif.'
_cod_original_cell_volume 737.67(6)
_cod_original_sg_symbol_H-M P-1
_cod_database_code 7039145

loop_
_symmetry_equiv_pos_as_xyz
'x, y, z '
'-x, -y, -z '

loop_
_atom_site_label
_atom_site_type_symbol
_atom_site_symmetry_multiplicity
_atom_site_fract_x
_atom_site_fract_y
_atom_site_fract_z
_atom_site_occupancy
_atom_site_B_iso_or_equiv
Co1 Co 1 0 0 0 0.5 3
P1 P 2 -0.1392 0.1548 0.2681 1 3
O1 O 2 -0.1139 -0.0066 0.1523 1 3
O2 O 2 -0.1266 0.1538 0.5244 1 3
O3 O 2 -0.0887 0.3315 0.1898 1 3
H3A H 2 -0.03982 0.3162 0.18121 1 3
C1 C 2 -0.2499 0.1844 0.1867 1 3
C2 C 2 -0.2724 0.2614 -0.0117 1 3
H2 H 2 -0.2308 0.3051 -0.0931 1 3
C3 C 2 -0.3569 0.2731 -0.0887 1 3
H3 H 2 -0.3719 0.3246 -0.2215 1 3
C4 C 2 -0.419 0.2076 0.0327 1 3
H4 H 2 -0.4756 0.2153 -0.0189 1 3
C5 C 2 -0.3966 0.1304 0.2311 1 3
H5 H 2 -0.4383 0.0865 0.3123 1 3
C6 C 2 -0.312 0.1189 0.3082 1 3
H6 H 2 -0.2969 0.0673 0.441 1 3
P2 P 2 0.1216 0.3108 0.3901 1 3
O4 O 2 0.1074 0.4287 0.1792 1 3
H4A H 2 0.15245 0.48959 0.16757 1 3
O5 O 2 0.0882 0.1218 0.3188 1 3
H5A H 2 0.03757 0.10161 0.3288 1 3
O6 O 2 0.0975 0.3807 0.5923 1 3
C7 C 2 0.2417 0.3143 0.4358 1 3
C8 C 2 0.2784 0.2533 0.2649 1 3
H8 H 2 0.2445 0.2108 0.1328 1 3
C9 C 2 0.3656 0.2562 0.2914 1 3
H9 H 2 0.3901 0.2154 0.1771 1 3
C10 C 2 0.4163 0.3198 0.4889 1 3
H10 H 2 0.4746 0.3216 0.5067 1 3
C11 C 2 0.3796 0.3807 0.6599 1 3
H11 H 2 0.4135 0.4233 0.792 1 3
C12 C 2 0.2923 0.3779 0.6333 1 3
H12 H 2 0.2678 0.4187 0.7477 1 3
O7 O 2 0.012 0.2277 -0.1611 1 3
H7A H 2 0.01762 0.33013 -0.05381 1 3
H7B H 2 0.06341 0.23575 -0.23309 1 3

loop_
_geom_angle_atom_site_label_1
_geom_angle_atom_site_label_2
_geom_angle_atom_site_label_3
_geom_angle
_geom_angle_site_symmetry_1
_geom_angle_site_symmetry_3
_geom_angle_publ_flag
O1 Co1 O7 106.97 . . yes
O1 Co1 O1 180.00 . 2_555 yes
O1 Co1 O7 73.03 . 2_555 yes
O1 Co1 O7 73.03 2_555 . yes
O7 Co1 O7 180.00 . 2_555 yes
O1 Co1 O7 106.97 2_555 2_555 yes
O7 Co1 H5A 100.00 . . no
O7 Co1 H5A 80.00 . 2_555 no
O1 Co1 H5A 108.00 2_555 . no
O7 Co1 H5A 80.00 2_555 . no
H5A Co1 H5A 180.00 . 2_555 no
O1 Co1 H5A 72.00 2_555 2_555 no
O7 Co1 H5A 100.00 2_555 2_555 no
O1 Co1 H5A 72.00 . . no
O1 Co1 H5A 108.00 . 2_555 no
O1 P1 O2 114.95 . . yes
O1 P1 O3 108.92 . . yes
O1 P1 C1 114.18 . . yes
O2 P1 O3 110.93 . . yes
O2 P1 C1 104.50 . . yes
O3 P1 C1 102.65 . . yes
O4 P2 C7 101.70 . . yes
O5 P2 O6 117.26 . . yes
O5 P2 C7 102.99 . . yes
O6 P2 C7 108.74 . . yes
O4 P2 O5 108.59 . . yes
O4 P2 O6 115.65 . . yes
Co1 O1 P1 124.22 . . yes
P1 O3 H3A 109.00 . . no
P2 O4 H4A 109.00 . . no
P2 O5 H5A 109.00 . . no
H7A O7 H7B 109.00 . . no
Co1 O7 H7A 109.00 . . no
Co1 O7 H7B 109.00 . . no
P1 C1 C2 118.08 . . yes
P1 C1 C6 121.49 . . yes
C2 C1 C6 120.21 . . no
C1 C2 C3 119.95 . . no
C2 C3 C4 119.86 . . no
C3 C4 C5 120.26 . . no
C4 C5 C6 119.86 . . no
C1 C6 C5 119.87 . . no
P2 C7 C8 118.51 . . yes
P2 C7 C12 121.62 . . yes
C8 C7 C12 119.86 . . no
C7 C8 C9 120.03 . . no
C8 C9 C10 120.17 . . no
C9 C10 C11 119.81 . . no
C10 C11 C12 120.02 . . no
C7 C12 C11 120.11 . . no
C1 C2 H2 120.00 . . no
C3 C2 H2 120.00 . . no
C2 C3 H3 120.00 . . no
C4 C3 H3 120.00 . . no
C3 C4 H4 120.00 . . no
C5 C4 H4 120.00 . . no
C4 C5 H5 120.00 . . no
C6 C5 H5 120.00 . . no
C1 C6 H6 120.00 . . no
C5 C6 H6 120.00 . . no
C7 C8 H8 120.00 . . no
C9 C8 H8 120.00 . . no
C8 C9 H9 120.00 . . no
C10 C9 H9 120.00 . . no
C9 C10 H10 120.00 . . no
C11 C10 H10 120.00 . . no
C10 C11 H11 120.00 . . no
C12 C11 H11 120.00 . . no
C7 C12 H12 120.00 . . no
C11 C12 H12 120.00 . . no

loop_
_geom_bond_atom_site_label_1
_geom_bond_atom_site_label_2
_geom_bond_distance
_geom_bond_site_symmetry_2
_geom_bond_publ_flag
Co1 O1 2.1798 . yes
Co1 O7 2.0314 . yes
Co1 O1 2.1798 2_555 yes
Co1 O7 2.0314 2_555 yes
Co1 H5A 2.1000 2_555 no
Co1 H5A 2.1000 . no
P1 O2 1.5543 . yes
P1 O1 1.5404 . yes
P1 O3 1.6064 . yes
P1 C1 1.8182 . yes
P2 O4 1.6054 . yes
P2 C7 1.9034 . yes
P2 O6 1.4647 . yes
P2 O5 1.4982 . yes
O3 H3A 0.8200 . no
O4 H4A 0.8200 . no
O5 H5A 0.8200 . no
O7 H7A 0.9900 . no
O7 H7B 0.9900 . no
C1 C2 1.3873 . no
C1 C6 1.3878 . no
C2 C3 1.3821 . no
C3 C4 1.3874 . no
C4 C5 1.3877 . no
C5 C6 1.3834 . no
C7 C8 1.3815 . no
C7 C12 1.3820 . no
C8 C9 1.3828 . no
C9 C10 1.3827 . no
C10 C11 1.3817 . no
C11 C12 1.3844 . no
C2 H2 0.9300 . no
C3 H3 0.9300 . no
C4 H4 0.9300 . no
C5 H5 0.9300 . no
C6 H6 0.9300 . no
C8 H8 0.9200 . no
C9 H9 0.9200 . no
C10 H10 0.9200 . no
C11 H11 0.9200 . no
C12 H12 0.9200 . no

loop_
_geom_hbond_atom_site_label_D
_geom_hbond_atom_site_label_H
_geom_hbond_atom_site_label_A
_geom_hbond_distance_DH
_geom_hbond_distance_HA
_geom_hbond_distance_DA
_geom_hbond_angle_DHA
_geom_hbond_site_symmetry_A
_geom_hbond_publ_flag
O3 H3A O4 0.8200 2.4100 3.1501 151.00 . yes
O3 H3A O7 0.8200 2.4900 3.0409 126.00 . yes
O7 H7A O3 0.9900 2.4400 3.0409 118.00 . yes
O7 H7A O4 0.9900 1.9200 2.6865 132.00 . yes
O7 H7B O6 0.9900 1.6600 2.4245 130.00 1_554 yes
O7 H7B O1 0.9900 2.0700 2.5088 104.00 2_555 yes

loop_
_geom_torsion_atom_site_label_1
_geom_torsion_atom_site_label_2
_geom_torsion_atom_site_label_3
_geom_torsion_atom_site_label_4
_geom_torsion
_geom_torsion_site_symmetry_1
_geom_torsion_publ_flag
O7 Co1 O1 P1 -41.13 . no
O7 Co1 O1 P1 138.87 2_555 no
O2 P1 O1 Co1 -106.58 . no
O3 P1 O1 Co1 18.58 . no
C1 P1 O1 Co1 132.64 . no
O1 P1 C1 C2 -79.56 . no
O1 P1 C1 C6 94.99 . no
O2 P1 C1 C2 154.02 . no
O2 P1 C1 C6 -31.44 . no
O3 P1 C1 C2 38.16 . no
O3 P1 C1 C6 -147.29 . no
O4 P2 C7 C8 -57.62 . no
O4 P2 C7 C12 121.59 . no
O5 P2 C7 C8 54.83 . no
O5 P2 C7 C12 -125.96 . no
O6 P2 C7 C8 179.89 . no
O6 P2 C7 C12 -0.89 . no
P1 C1 C2 C3 174.66 . no
C6 C1 C2 C3 0.04 . no
P1 C1 C6 C5 -174.41 . no
C2 C1 C6 C5 0.03 . no
C1 C2 C3 C4 -0.06 . no
C2 C3 C4 C5 0.00 . no
C3 C4 C5 C6 0.07 . no
C4 C5 C6 C1 -0.08 . no
P2 C7 C8 C9 179.12 . no
C12 C7 C8 C9 -0.11 . no
P2 C7 C12 C11 -179.14 . no
C8 C7 C12 C11 0.07 . no
C7 C8 C9 C10 0.11 . no
C8 C9 C10 C11 -0.06 . no
C9 C10 C11 C12 0.02 . no
C10 C11 C12 C7 -0.03 . no
